data_7210230
loop_
_publ_author_name
'Lee, Dong Sun'
'Kim, Tae-Hoon'
'Park, Cheol-Hee'
'Chung, Chan-Yeup'
'Lim, Young Soo'
'Seo, Won-Seon'
'Park, Hyung-Ho'

_publ_section_title
;
 Crystal structure, properties and nanostructuring of a new layered
 chalcogenide semiconductor, Bi2MnTe4
;
_journal_issue 27
_journal_name_full CrystEngComm
_journal_page_first 5532
_journal_paper_doi 10.1039/c3ce40643a
_journal_volume 15
_journal_year 2013
_chemical_formula_sum 'Bi2 Mn Te4'
_chemical_formula_weight 983.299
_space_group_IT_number 166
_symmetry_Int_Tables_number 166
_symmetry_space_group_name_Hall '-R 3 2"'
_symmetry_space_group_name_H-M 'R -3 m :H'
_audit_creation_date 2013-03-21
_audit_creation_method 'Created with Diamond (www.crystalimpact.com)'
_audit_update_record 2013-03-21
_cell_angle_alpha 90.000
_cell_angle_beta 90.000
_cell_angle_gamma 120.000
_cell_formula_units_Z 3
_cell_length_a 4.3337(2)
_cell_length_b 4.3337(2)
_cell_length_c 40.9103(19)
_cell_volume 665.40(5)
_cod_data_source_file c3ce40643a.txt
_cod_data_source_block Structure
_cod_original_cell_volume 665.4(1)
_cod_original_sg_symbol_Hall -R_3_2"
_cod_original_sg_symbol_H-M 'R -3 m'
_cod_original_formula_sum 'Mn Bi2 Te4'
_cod_database_code 7210230

loop_
_symmetry_equiv_pos_site_id
_symmetry_equiv_pos_as_xyz
1 x,y,z
2 -y,x-y,z
3 -x+y,-x,z
4 x-y,-y,-z
5 -x,-x+y,-z
6 y,x,-z
7 -x,-y,-z
8 y,-x+y,-z
9 x-y,x,-z
10 -x+y,y,z
11 x,x-y,z
12 -y,-x,z
13 2/3+x,1/3+y,1/3+z
14 2/3-y,1/3+x-y,1/3+z
15 2/3-x+y,1/3-x,1/3+z
16 2/3+x-y,1/3-y,1/3-z
17 2/3-x,1/3-x+y,1/3-z
18 2/3+y,1/3+x,1/3-z
19 2/3-x,1/3-y,1/3-z
20 2/3+y,1/3-x+y,1/3-z
21 2/3+x-y,1/3+x,1/3-z
22 2/3-x+y,1/3+y,1/3+z
23 2/3+x,1/3+x-y,1/3+z
24 2/3-y,1/3-x,1/3+z
25 1/3+x,2/3+y,2/3+z
26 1/3-y,2/3+x-y,2/3+z
27 1/3-x+y,2/3-x,2/3+z
28 1/3+x-y,2/3-y,2/3-z
29 1/3-x,2/3-x+y,2/3-z
30 1/3+y,2/3+x,2/3-z
31 1/3-x,2/3-y,2/3-z
32 1/3+y,2/3-x+y,2/3-z
33 1/3+x-y,2/3+x,2/3-z
34 1/3-x+y,2/3+y,2/3+z
35 1/3+x,2/3+x-y,2/3+z
36 1/3-y,2/3-x,2/3+z

loop_
_atom_site_label
_atom_site_type_symbol
_atom_site_fract_x
_atom_site_fract_y
_atom_site_fract_z
_atom_site_occupancy
_atom_site_symmetry_multiplicity
_atom_site_Wyckoff_symbol
_atom_site_calc_flag
Mn1 Mn 0.0000 0.0000 0.0000 1.000 3 a d
Bi1 Bi 0.0000 0.0000 0.4249(0) 1.000 6 c d
Te1 Te 0.0000 0.0000 0.1333(1) 1.000 6 c d
Te2 Te 0.0000 0.0000 0.2944(1) 1.000 6 c d

loop_
_atom_type_symbol
_atom_type_radius_bond
Mn 1.200
Bi 1.200
Te 1.200
